data_4074093
loop_
_publ_author_name
'Wu, Chun Ji'
'Lee, Sang Hoon'
'Yun, Hoseop'
'Lee, Bun Yeoul'

_publ_section_title
;
 Ortho Lithiation of Tetrahydroquinoline Derivatives and Its Use for the
 Facile Construction of Polymerization Catalysts
;
_journal_issue 27
_journal_name_full Organometallics
_journal_page_first 6685
_journal_paper_doi 10.1021/om7010084
_journal_volume 26
_journal_year 2007
_chemical_formula_sum 'C20 H27 N Ti'
_chemical_formula_weight 329.31
_chemical_name_systematic
;
 ?
;
_space_group_IT_number 14
_symmetry_cell_setting monoclinic
_symmetry_space_group_name_Hall '-P 2yab'
_symmetry_space_group_name_H-M 'P 1 21/a 1'
_atom_sites_solution_hydrogens geom
_atom_sites_solution_primary direct
_atom_sites_solution_secondary difmap
_audit_creation_method SHELXL-97
_audit_update_record
;
2007-07-11 # Formatted by publCIF
;
_cell_angle_alpha 90.00
_cell_angle_beta 116.824(11)
_cell_angle_gamma 90.00
_cell_formula_units_Z 4
_cell_length_a 14.465(5)
_cell_length_b 8.585(2)
_cell_length_c 16.138(4)
_cell_measurement_reflns_used 12881
_cell_measurement_temperature 150(1)
_cell_measurement_theta_max 27.595
_cell_measurement_theta_min 3.15
_cell_volume 1788.4(9)
_computing_cell_refinement RAPID-AUTO
_computing_data_collection 'RAPID-AUTO (Rigaku, 2005)'
_computing_data_reduction RAPID-AUTO
_computing_publication_material 'WinGX (Farrugia, 1999)'
_computing_structure_refinement 'SHELXL-97 (Sheldrick, 1997)'
_computing_structure_solution 'SHELXS97 (Sheldrick, 1997)'
_diffrn_ambient_temperature 150(1)
_diffrn_measured_fraction_theta_full 0.998
_diffrn_measured_fraction_theta_max 0.998
_diffrn_measurement_device_type 'Rigaku R-axis Rapid'
_diffrn_measurement_method \w
_diffrn_radiation_monochromator graphite
_diffrn_radiation_source 'fine-focus sealed tube'
_diffrn_radiation_type MoK\a
_diffrn_radiation_wavelength 0.71073
_diffrn_reflns_av_R_equivalents 0.0538
_diffrn_reflns_av_sigmaI/netI 0.0439
_diffrn_reflns_limit_h_max 18
_diffrn_reflns_limit_h_min -18
_diffrn_reflns_limit_k_max 11
_diffrn_reflns_limit_k_min -10
_diffrn_reflns_limit_l_max 18
_diffrn_reflns_limit_l_min -20
_diffrn_reflns_number 16978
_diffrn_reflns_theta_full 27.48
_diffrn_reflns_theta_max 27.48
_diffrn_reflns_theta_min 3.15
_diffrn_standards_decay_% 0
_diffrn_standards_interval_count 0
_diffrn_standards_interval_time 0
_diffrn_standards_number 0
_exptl_absorpt_coefficient_mu 0.476
_exptl_absorpt_correction_type none
_exptl_crystal_colour Red
_exptl_crystal_density_diffrn 1.223
_exptl_crystal_density_method 'not measured'
_exptl_crystal_description block
_exptl_crystal_F_000 704
_exptl_crystal_size_max 0.15
_exptl_crystal_size_mid 0.10
_exptl_crystal_size_min 0.05
_refine_diff_density_max 0.362
_refine_diff_density_min -0.365
_refine_diff_density_rms 0.058
_refine_ls_extinction_method none
_refine_ls_goodness_of_fit_ref 1.030
_refine_ls_hydrogen_treatment mixed
_refine_ls_matrix_type full
_refine_ls_number_parameters 307
_refine_ls_number_reflns 4103
_refine_ls_number_restraints 0
_refine_ls_restrained_S_all 1.030
_refine_ls_R_factor_all 0.0614
_refine_ls_R_factor_gt 0.0407
_refine_ls_shift/su_max 0.001
_refine_ls_shift/su_mean 0.000
_refine_ls_structure_factor_coef Fsqd
_refine_ls_weighting_details 'calc w=1/[\s^2^(Fo^2^)+(0.0431P)^2^+0.8007P] where P=(Fo^2^+2Fc^2^)/3'
_refine_ls_weighting_scheme calc
_refine_ls_wR_factor_gt 0.0891
_refine_ls_wR_factor_ref 0.0973
_reflns_number_gt 3088
_reflns_number_total 4103
_reflns_threshold_expression >2sigma(I)
_cod_data_source_file om7010084-file001.cif
_cod_data_source_block l
_cod_original_cell_volume 1788.3(9)
_cod_original_sg_symbol_H-M 'P 21/a'
_cod_database_code 4074093

loop_
_symmetry_equiv_pos_as_xyz
'x, y, z'
'-x+1/2, y+1/2, -z'
'-x, -y, -z'
'x-1/2, -y-1/2, z'

loop_
_atom_site_label
_atom_site_type_symbol
_atom_site_fract_x
_atom_site_fract_y
_atom_site_fract_z
_atom_site_U_iso_or_equiv
_atom_site_adp_type
_atom_site_occupancy
_atom_site_symmetry_multiplicity
_atom_site_calc_flag
Ti1 Ti 0.36751(3) 0.25758(4) 0.69501(2) 0.01887(11) Uani 1 1 d
N1 N 0.37646(13) 0.41657(19) 0.78278(11) 0.0212(4) Uani 1 1 d
C1 C 0.54076(14) 0.3347(2) 0.76540(13) 0.0193(4) Uani 1 1 d
C2 C 0.50371(15) 0.3596(2) 0.66845(14) 0.0212(4) Uani 1 1 d
C3 C 0.47737(15) 0.2132(2) 0.62390(14) 0.0214(4) Uani 1 1 d
C4 C 0.49877(15) 0.0962(2) 0.69307(13) 0.0200(4) Uani 1 1 d
C5 C 0.53815(15) 0.1713(2) 0.78061(13) 0.0200(4) Uani 1 1 d
C6 C 0.4928(2) 0.5161(2) 0.62385(18) 0.0297(5) Uani 1 1 d
C7 C 0.44000(19) 0.1854(3) 0.52175(16) 0.0284(5) Uani 1 1 d
C8 C 0.48699(18) -0.0763(2) 0.67626(16) 0.0265(5) Uani 1 1 d
C9 C 0.56901(18) 0.0965(3) 0.87297(15) 0.0264(4) Uani 1 1 d
C10 C 0.55641(15) 0.4598(2) 0.83392(13) 0.0194(4) Uani 1 1 d
C11 C 0.64792(16) 0.5391(2) 0.88551(14) 0.0239(4) Uani 1 1 d
C12 C 0.65008(17) 0.6596(2) 0.94407(15) 0.0253(4) Uani 1 1 d
C13 C 0.56036(17) 0.7003(2) 0.94972(14) 0.0233(4) Uani 1 1 d
C14 C 0.46700(16) 0.6249(2) 0.89811(13) 0.0215(4) Uani 1 1 d
C15 C 0.46516(15) 0.5018(2) 0.83988(13) 0.0195(4) Uani 1 1 d
C16 C 0.28247(16) 0.4504(3) 0.79407(16) 0.0265(4) Uani 1 1 d
C17 C 0.27409(18) 0.6231(3) 0.81127(16) 0.0294(5) Uani 1 1 d
C18 C 0.36765(17) 0.6729(3) 0.90020(15) 0.0272(5) Uani 1 1 d
C19 C 0.2500(2) 0.3225(3) 0.56403(17) 0.0367(5) Uani 1 1 d
C20 C 0.3003(2) 0.0628(3) 0.7256(2) 0.0425(6) Uani 1 1 d
H1 H 0.5608(17) 0.785(2) 0.9895(15) 0.023(6) Uiso 1 1 d
H2 H 0.2693(17) 0.681(3) 0.7607(15) 0.022(6) Uiso 1 1 d
H3 H 0.2241(18) 0.413(2) 0.7381(15) 0.023(6) Uiso 1 1 d
H4 H 0.710(2) 0.711(3) 0.9769(17) 0.035(7) Uiso 1 1 d
H5 H 0.426(2) -0.097(3) 0.6252(17) 0.032(6) Uiso 1 1 d
H6 H 0.3650(17) 0.630(3) 0.9534(16) 0.028(6) Uiso 1 1 d
H7 H 0.7083(19) 0.511(3) 0.8812(15) 0.029(6) Uiso 1 1 d
H8 H 0.2855(19) 0.390(3) 0.8473(17) 0.036(7) Uiso 1 1 d
H9 H 0.4842(19) -0.133(3) 0.7277(17) 0.038(7) Uiso 1 1 d
H10 H 0.3674(18) 0.788(3) 0.9077(16) 0.029(6) Uiso 1 1 d
H11 H 0.211(2) 0.643(3) 0.8124(16) 0.034(6) Uiso 1 1 d
H12 H 0.395(2) 0.267(3) 0.4859(17) 0.031(6) Uiso 1 1 d
H13 H 0.239(2) 0.100(3) 0.7266(19) 0.052(8) Uiso 1 1 d
H14 H 0.5426(19) -0.123(3) 0.6653(15) 0.031(6) Uiso 1 1 d
H15 H 0.557(2) 0.161(3) 0.9131(18) 0.044(7) Uiso 1 1 d
H16 H 0.446(2) 0.517(3) 0.559(2) 0.046(8) Uiso 1 1 d
H17 H 0.234(2) 0.236(3) 0.520(2) 0.052(8) Uiso 1 1 d
H18 H 0.531(2) 0.005(3) 0.8672(19) 0.049(8) Uiso 1 1 d
H19 H 0.400(2) 0.095(3) 0.5012(18) 0.045(7) Uiso 1 1 d
H20 H 0.642(2) 0.066(3) 0.9031(17) 0.041(7) Uiso 1 1 d
H21 H 0.497(3) 0.177(3) 0.509(2) 0.060(9) Uiso 1 1 d
H22 H 0.473(2) 0.592(3) 0.6548(19) 0.050(8) Uiso 1 1 d
H23 H 0.188(2) 0.345(3) 0.5700(19) 0.056(8) Uiso 1 1 d
H24 H 0.260(3) 0.407(4) 0.536(2) 0.070(10) Uiso 1 1 d
H25 H 0.556(3) 0.550(4) 0.628(2) 0.066(9) Uiso 1 1 d
H26 H 0.281(3) -0.014(4) 0.676(2) 0.085(12) Uiso 1 1 d
H27 H 0.339(3) 0.016(4) 0.783(3) 0.082(12) Uiso 1 1 d

loop_
_atom_site_aniso_label
_atom_site_aniso_U_11
_atom_site_aniso_U_22
_atom_site_aniso_U_33
_atom_site_aniso_U_23
_atom_site_aniso_U_13
_atom_site_aniso_U_12
Ti1 0.01576(17) 0.01904(17) 0.02195(18) -0.00118(15) 0.00862(13) -0.00061(14)
N1 0.0184(8) 0.0237(8) 0.0252(9) -0.0018(7) 0.0129(7) 0.0002(6)
C1 0.0157(10) 0.0193(9) 0.0245(10) -0.0022(8) 0.0105(8) -0.0021(7)
C2 0.0219(10) 0.0193(9) 0.0268(10) -0.0003(8) 0.0148(8) -0.0010(7)
C3 0.0222(10) 0.0207(9) 0.0244(10) -0.0023(8) 0.0133(8) 0.0001(7)
C4 0.0170(10) 0.0199(9) 0.0231(10) -0.0013(8) 0.0090(8) 0.0010(7)
C5 0.0161(10) 0.0201(9) 0.0240(10) -0.0024(8) 0.0091(8) 0.0007(7)
C6 0.0376(13) 0.0222(10) 0.0334(13) 0.0034(10) 0.0197(11) -0.0016(9)
C7 0.0325(13) 0.0279(11) 0.0253(11) -0.0031(10) 0.0134(10) 0.0002(10)
C8 0.0283(12) 0.0190(9) 0.0293(12) -0.0036(9) 0.0105(10) 0.0002(8)
C9 0.0286(12) 0.0233(10) 0.0246(11) 0.0005(9) 0.0095(9) 0.0016(9)
C10 0.0213(10) 0.0173(8) 0.0219(10) 0.0004(8) 0.0116(8) -0.0013(7)
C11 0.0221(10) 0.0239(9) 0.0281(11) -0.0011(9) 0.0135(9) -0.0023(8)
C12 0.0276(11) 0.0227(10) 0.0246(10) -0.0011(9) 0.0109(9) -0.0069(9)
C13 0.0334(12) 0.0179(9) 0.0206(10) -0.0006(8) 0.0139(9) 0.0003(8)
C14 0.0276(11) 0.0198(9) 0.0196(9) 0.0027(8) 0.0129(8) 0.0025(8)
C15 0.0221(10) 0.0181(8) 0.0200(9) 0.0027(8) 0.0111(8) 0.0004(7)
C16 0.0196(11) 0.0317(11) 0.0316(12) -0.0052(10) 0.0147(10) 0.0000(8)
C17 0.0254(12) 0.0344(11) 0.0321(12) -0.0012(10) 0.0160(10) 0.0079(9)
C18 0.0324(12) 0.0269(11) 0.0275(11) -0.0017(9) 0.0182(10) 0.0059(9)
C19 0.0266(13) 0.0471(14) 0.0300(12) 0.0010(12) 0.0072(10) 0.0078(11)
C20 0.0340(14) 0.0335(12) 0.067(2) 0.0062(14) 0.0293(15) -0.0037(11)

loop_
_atom_type_symbol
_atom_type_description
_atom_type_scat_dispersion_real
_atom_type_scat_dispersion_imag
_atom_type_scat_source
Ti Ti 0.2780 0.4460 'International Tables Vol C Tables 4.2.6.8 and 6.1.1.4'
C C 0.0030 0.0020 'International Tables Vol C Tables 4.2.6.8 and 6.1.1.4'
H H 0.0000 0.0000 'International Tables Vol C Tables 4.2.6.8 and 6.1.1.4'
N N 0.0060 0.0030 'International Tables Vol C Tables 4.2.6.8 and 6.1.1.4'

loop_
_geom_angle_atom_site_label_1
_geom_angle_atom_site_label_2
_geom_angle_atom_site_label_3
_geom_angle
N1 Ti1 C20 105.97(10)
N1 Ti1 C19 107.84(9)
C20 Ti1 C19 101.38(13)
N1 Ti1 C1 74.94(7)
C20 Ti1 C1 128.36(10)
C19 Ti1 C1 128.14(9)
N1 Ti1 C5 95.00(7)
C20 Ti1 C5 94.94(10)
C19 Ti1 C5 146.73(9)
C1 Ti1 C5 35.58(6)
N1 Ti1 C4 129.55(7)
C20 Ti1 C4 89.80(9)
C19 Ti1 C4 115.59(9)
C1 Ti1 C4 58.63(7)
C5 Ti1 C4 35.09(7)
N1 Ti1 C2 94.91(7)
C20 Ti1 C2 148.06(9)
C19 Ti1 C2 94.65(10)
C1 Ti1 C2 35.25(7)
C5 Ti1 C2 58.74(7)
C4 Ti1 C2 58.30(7)
N1 Ti1 C3 129.12(7)
C20 Ti1 C3 117.88(9)
C19 Ti1 C3 88.30(9)
C1 Ti1 C3 58.29(7)
C5 Ti1 C3 58.43(7)
C4 Ti1 C3 35.10(7)
C2 Ti1 C3 34.68(6)
C15 N1 C16 115.85(16)
C15 N1 Ti1 126.19(12)
C16 N1 Ti1 117.93(13)
C2 C1 C5 108.12(16)
C2 C1 C10 124.43(17)
C5 C1 C10 126.18(17)
C2 C1 Ti1 73.64(11)
C5 C1 Ti1 72.48(11)
C10 C1 Ti1 109.72(12)
C3 C2 C1 107.88(17)
C3 C2 C6 127.41(19)
C1 C2 C6 124.69(18)
C3 C2 Ti1 72.98(11)
C1 C2 Ti1 71.11(10)
C6 C2 Ti1 120.23(14)
C2 C3 C4 108.33(17)
C2 C3 C7 125.48(18)
C4 C3 C7 126.07(18)
C2 C3 Ti1 72.34(11)
C4 C3 Ti1 72.01(10)
C7 C3 Ti1 124.58(15)
C5 C4 C3 107.88(16)
C5 C4 C8 126.18(18)
C3 C4 C8 125.86(18)
C5 C4 Ti1 71.58(11)
C3 C4 Ti1 72.89(11)
C8 C4 Ti1 123.68(14)
C4 C5 C1 107.78(17)
C4 C5 C9 127.12(18)
C1 C5 C9 125.08(18)
C4 C5 Ti1 73.32(11)
C1 C5 Ti1 71.94(11)
C9 C5 Ti1 119.07(14)
C11 C10 C15 120.22(18)
C11 C10 C1 125.96(17)
C15 C10 C1 113.72(17)
C10 C11 C12 119.76(19)
C13 C12 C11 119.8(2)
C12 C13 C14 122.01(19)
C13 C14 C15 118.16(18)
C13 C14 C18 122.54(18)
C15 C14 C18 119.27(18)
N1 C15 C14 124.56(17)
N1 C15 C10 115.37(16)
C14 C15 C10 120.04(18)
N1 C16 C17 111.50(17)
C16 C17 C18 109.57(18)
C14 C18 C17 110.61(17)

loop_
_geom_bond_atom_site_label_1
_geom_bond_atom_site_label_2
_geom_bond_distance
Ti1 N1 1.9288(16)
Ti1 C20 2.102(2)
Ti1 C19 2.104(3)
Ti1 C1 2.332(2)
Ti1 C5 2.339(2)
Ti1 C4 2.3619(19)
Ti1 C2 2.365(2)
Ti1 C3 2.3734(19)
N1 C15 1.401(2)
N1 C16 1.480(2)
C1 C2 1.423(3)
C1 C5 1.427(3)
C1 C10 1.484(3)
C2 C3 1.412(3)
C2 C6 1.498(3)
C3 C4 1.428(3)
C3 C7 1.504(3)
C4 C5 1.418(3)
C4 C8 1.501(3)
C5 C9 1.494(3)
C10 C11 1.383(3)
C10 C15 1.413(3)
C11 C12 1.392(3)
C12 C13 1.386(3)
C13 C14 1.386(3)
C14 C15 1.406(3)
C14 C18 1.510(3)
C16 C17 1.523(3)
C17 C18 1.524(3)
